data_2225250
loop_
_publ_author_name
'Fun, Hoong-Kun'
'Chantrapromma, Suchada'
'Maity, Annada C.'
'Goswami, Shyamaprosad'

_publ_section_title
;
 2,7-Bis(trichloromethyl)-1,8-naphthyridine
;
_journal_coeditor_code HB5307
_journal_issue 3
_journal_name_full 'Acta Crystallographica Section E'
_journal_page_first o622
_journal_paper_doi 10.1107/S1600536810005234
_journal_volume 66
_journal_year 2010
_chemical_formula_iupac 'C10 H4 Cl6 N2'
_chemical_formula_moiety 'C10 H4 Cl6 N2'
_chemical_formula_sum 'C10 H4 Cl6 N2'
_chemical_formula_weight 364.85
_chemical_name_common
;
2,7-bis(trichloromethyl)-1,8-naphthyridine
;
_chemical_name_systematic
;
2,7-Bis(trichloromethyl)-1,8-naphthyridine
;
_space_group_IT_number 15
_symmetry_cell_setting monoclinic
_symmetry_space_group_name_Hall '-C 2yc'
_symmetry_space_group_name_H-M 'C 1 2/c 1'
_atom_sites_solution_hydrogens geom
_atom_sites_solution_primary direct
_atom_sites_solution_secondary difmap
_audit_creation_method SHELXL-97
_cell_angle_alpha 90.00
_cell_angle_beta 111.483(2)
_cell_angle_gamma 90.00
_cell_formula_units_Z 4
_cell_length_a 19.9154(4)
_cell_length_b 6.59770(10)
_cell_length_c 10.5975(2)
_cell_measurement_reflns_used 4010
_cell_measurement_temperature 100
_cell_measurement_theta_max 40.00
_cell_measurement_theta_min 2.20
_cell_volume 1295.73(4)
_computing_cell_refinement 'SAINT (Bruker, 2005)'
_computing_data_collection 'APEX2 (Bruker, 2005)'
_computing_data_reduction 'SAINT (Bruker, 2005)'
_computing_molecular_graphics 'SHELXTL (Sheldrick, 2008)'
_computing_publication_material
;
SHELXTL (Sheldrick, 2008) and PLATON (Spek, 2009)
;
_computing_structure_refinement 'SHELXTL (Sheldrick, 2008)'
_computing_structure_solution 'SHELXTL (Sheldrick, 2008)'
_diffrn_ambient_temperature 100
_diffrn_measured_fraction_theta_full 0.998
_diffrn_measured_fraction_theta_max 0.998
_diffrn_measurement_device_type 'Bruker APEXII CCD'
_diffrn_measurement_method '\f and \w scans'
_diffrn_radiation_monochromator graphite
_diffrn_radiation_source 'sealed tube'
_diffrn_radiation_type MoK\a
_diffrn_radiation_wavelength 0.71073
_diffrn_reflns_av_R_equivalents 0.0527
_diffrn_reflns_av_sigmaI/netI 0.0325
_diffrn_reflns_limit_h_max 34
_diffrn_reflns_limit_h_min -36
_diffrn_reflns_limit_k_max 11
_diffrn_reflns_limit_k_min -11
_diffrn_reflns_limit_l_max 19
_diffrn_reflns_limit_l_min -18
_diffrn_reflns_number 28872
_diffrn_reflns_theta_full 40.00
_diffrn_reflns_theta_max 40.00
_diffrn_reflns_theta_min 2.20
_diffrn_standards_number 0
_exptl_absorpt_coefficient_mu 1.304
_exptl_absorpt_correction_T_max 0.944
_exptl_absorpt_correction_T_min 0.624
_exptl_absorpt_correction_type multi-scan
_exptl_absorpt_process_details '(SADABS; Bruker, 2005)'
_exptl_crystal_colour Colorless
_exptl_crystal_density_diffrn 1.870
_exptl_crystal_density_method 'not measured'
_exptl_crystal_description Slab
_exptl_crystal_F_000 720
_exptl_crystal_size_max 0.40
_exptl_crystal_size_mid 0.26
_exptl_crystal_size_min 0.05
_refine_diff_density_max 0.639
_refine_diff_density_min -0.560
_refine_ls_extinction_method none
_refine_ls_goodness_of_fit_ref 1.052
_refine_ls_hydrogen_treatment refall
_refine_ls_matrix_type full
_refine_ls_number_parameters 91
_refine_ls_number_reflns 4010
_refine_ls_number_restraints 0
_refine_ls_restrained_S_all 1.052
_refine_ls_R_factor_all 0.0505
_refine_ls_R_factor_gt 0.0353
_refine_ls_shift/su_max 0.002
_refine_ls_shift/su_mean <0.001
_refine_ls_structure_factor_coef Fsqd
_refine_ls_weighting_details 'calc w=1/[\s^2^(Fo^2^)+(0.0403P)^2^+0.8890P] where P=(Fo^2^+2Fc^2^)/3'
_refine_ls_weighting_scheme calc
_refine_ls_wR_factor_gt 0.0818
_refine_ls_wR_factor_ref 0.0889
_reflns_number_gt 3136
_reflns_number_total 4010
_reflns_threshold_expression 'I > 2\s(I)'
_cod_data_source_file hb5307.cif
_cod_data_source_block I
_cod_depositor_comments
;
The following automatic conversions were performed:
'_symmetry_cell_setting' value 'Monoclinic' changed to 'monoclinic'
according to '/home/saulius/struct/CIF-dictionaries/cif_core.dic'
dictionary named 'cif_core.dic' version 2.4.1 from 2010-06-29.

Automatic conversion script
Id: cif_fix_enum 1527 2010-12-29 10:47:43Z saulius 

The following automatic conversions were performed:

'_symmetry_cell_setting' value 'Monoclinic' changed to 'monoclinic'
according to /home/saulius/struct/CIF-dictionaries/cif_core.dic
dictionary named 'cif_core.dic' version 2.4.1 from 2010-06-29.

Automatic conversion script
Id: cif_fix_values 1715 2011-07-08 13:25:40Z adriana 
;
_cod_original_sg_symbol_H-M 'C 2/c'
_cod_database_code 2225250
_cod_database_fobs_code 2225250

loop_
_symmetry_equiv_pos_as_xyz
'x, y, z'
'-x, y, -z+1/2'
'x+1/2, y+1/2, z'
'-x+1/2, y+1/2, -z+1/2'
'-x, -y, -z'
'x, -y, z-1/2'
'-x+1/2, -y+1/2, -z'
'x+1/2, -y+1/2, z-1/2'

loop_
_atom_site_type_symbol
_atom_site_label
_atom_site_fract_x
_atom_site_fract_y
_atom_site_fract_z
_atom_site_U_iso_or_equiv
_atom_site_adp_type
_atom_site_calc_flag
_atom_site_refinement_flags
_atom_site_occupancy
_atom_site_disorder_assembly
_atom_site_disorder_group
Cl Cl1 0.090117(15) 0.01827(4) 1.12884(3) 0.01585(6) Uani d . 1 . .
Cl Cl2 0.194324(15) 0.02817(4) 0.99732(3) 0.01645(6) Uani d . 1 . .
Cl Cl3 0.202697(15) 0.31574(4) 1.20815(3) 0.01848(6) Uani d . 1 . .
N N1 0.04657(5) 0.21807(14) 0.85379(9) 0.01358(15) Uani d . 1 . .
C C1 0.09721(6) 0.53166(17) 0.96675(12) 0.01599(18) Uani d . 1 . .
C C2 0.09266(6) 0.31794(16) 0.95656(11) 0.01302(16) Uani d . 1 . .
C C3 0.0000 0.3281(2) 0.7500 0.0124(2) Uani d S 1 . .
C C4 0.0000 0.5430(2) 0.7500 0.0136(2) Uani d S 1 . .
C C5 -0.05049(6) 0.64457(17) 0.63741(11) 0.01611(18) Uani d . 1 . .
C C6 0.14272(6) 0.17959(16) 1.06796(10) 0.01333(16) Uani d . 1 . .
H H6 -0.0513(10) 0.788(3) 0.6355(18) 0.021(4) Uiso d . 1 . .
H H1 0.1292(10) 0.598(3) 1.038(2) 0.024(5) Uiso d . 1 . .

loop_
_atom_site_aniso_label
_atom_site_aniso_U_11
_atom_site_aniso_U_22
_atom_site_aniso_U_33
_atom_site_aniso_U_12
_atom_site_aniso_U_13
_atom_site_aniso_U_23
Cl1 0.01798(11) 0.01518(11) 0.01362(10) -0.00263(8) 0.00487(8) 0.00164(8)
Cl2 0.01578(11) 0.01700(12) 0.01533(11) 0.00202(8) 0.00425(8) 0.00040(8)
Cl3 0.02005(12) 0.01629(11) 0.01330(11) -0.00383(9) -0.00076(8) -0.00181(8)
N1 0.0155(4) 0.0114(3) 0.0115(3) -0.0004(3) 0.0021(3) 0.0002(3)
C1 0.0186(4) 0.0110(4) 0.0152(4) -0.0022(3) 0.0025(4) -0.0012(3)
C2 0.0145(4) 0.0113(4) 0.0123(4) -0.0008(3) 0.0038(3) 0.0001(3)
C3 0.0137(5) 0.0101(5) 0.0117(5) 0.000 0.0027(4) 0.000
C4 0.0173(6) 0.0095(5) 0.0132(5) 0.000 0.0045(5) 0.000
C5 0.0198(5) 0.0104(4) 0.0155(4) 0.0011(3) 0.0033(4) 0.0009(3)
C6 0.0148(4) 0.0122(4) 0.0113(4) -0.0015(3) 0.0028(3) -0.0007(3)

loop_
_atom_type_symbol
_atom_type_description
_atom_type_scat_dispersion_real
_atom_type_scat_dispersion_imag
_atom_type_scat_source
C C 0.0033 0.0016 'International Tables Vol C Tables 4.2.6.8 and 6.1.1.4'
H H 0.0000 0.0000 'International Tables Vol C Tables 4.2.6.8 and 6.1.1.4'
N N 0.0061 0.0033 'International Tables Vol C Tables 4.2.6.8 and 6.1.1.4'
Cl Cl 0.1484 0.1585 'International Tables Vol C Tables 4.2.6.8 and 6.1.1.4'

loop_
_geom_angle_atom_site_label_1
_geom_angle_atom_site_label_2
_geom_angle_atom_site_label_3
_geom_angle_site_symmetry_1
_geom_angle_site_symmetry_3
_geom_angle
_geom_angle_publ_flag
C2 N1 C3 . . 117.68(10) ?
C5 C1 C2 2_556 . 118.28(10) ?
C5 C1 H1 2_556 . 118.1(14) ?
C2 C1 H1 . . 123.6(14) ?
N1 C2 C1 . . 124.62(10) ?
N1 C2 C6 . . 113.48(9) ?
C1 C2 C6 . . 121.90(9) ?
N1 C3 N1 . 2_556 115.46(13) ?
N1 C3 C4 . . 122.27(6) ?
N1 C3 C4 2_556 . 122.27(6) ?
C5 C4 C5 . 2_556 123.51(14) ?
C5 C4 C3 . . 118.24(7) ?
C5 C4 C3 2_556 . 118.24(7) ?
C1 C5 C4 2_556 . 118.91(11) ?
C1 C5 H6 2_556 . 121.6(11) ?
C4 C5 H6 . . 119.5(11) ?
C2 C6 Cl3 . . 113.05(7) ?
C2 C6 Cl1 . . 109.44(7) ?
Cl3 C6 Cl1 . . 107.82(6) ?
C2 C6 Cl2 . . 108.79(7) ?
Cl3 C6 Cl2 . . 108.72(6) ?
Cl1 C6 Cl2 . . 108.95(6) ?

loop_
_geom_bond_atom_site_label_1
_geom_bond_atom_site_label_2
_geom_bond_site_symmetry_2
_geom_bond_distance
_geom_bond_publ_flag
Cl1 C6 . 1.7725(11) ?
Cl2 C6 . 1.7827(11) ?
Cl3 C6 . 1.7723(10) ?
N1 C2 . 1.3156(14) ?
N1 C3 . 1.3602(12) ?
C1 C5 2_556 1.3736(16) ?
C1 C2 . 1.4145(15) ?
C1 H1 . 0.90(2) ?
C2 C6 . 1.5358(15) ?
C3 N1 2_556 1.3602(12) ?
C3 C4 . 1.418(2) ?
C4 C5 . 1.4160(13) ?
C4 C5 2_556 1.4160(13) ?
C5 C1 2_556 1.3737(16) ?
C5 H6 . 0.95(2) ?

loop_
_geom_hbond_atom_site_label_D
_geom_hbond_atom_site_label_H
_geom_hbond_atom_site_label_A
_geom_hbond_site_symmetry_A
_geom_hbond_distance_DH
_geom_hbond_distance_HA
_geom_hbond_distance_DA
_geom_hbond_angle_DHA
_geom_hbond_publ_flag
C1 H1 Cl3 1_555 0.90(2) 2.63(2) 3.0085(12) 106.0(14) n

loop_
_geom_torsion_atom_site_label_1
_geom_torsion_atom_site_label_2
_geom_torsion_atom_site_label_3
_geom_torsion_atom_site_label_4
_geom_torsion_site_symmetry_1
_geom_torsion_site_symmetry_2
_geom_torsion_site_symmetry_3
_geom_torsion_site_symmetry_4
_geom_torsion
_geom_torsion_publ_flag
C3 N1 C2 C1 . . . . 0.00(16) ?
C3 N1 C2 C6 . . . . -179.95(8) ?
C5 C1 C2 N1 2_556 . . . -0.02(19) ?
C5 C1 C2 C6 2_556 . . . 179.92(11) ?
C2 N1 C3 N1 . . . 2_556 -179.98(11) ?
C2 N1 C3 C4 . . . . 0.02(11) ?
N1 C3 C4 C5 . . . . 179.98(8) ?
N1 C3 C4 C5 2_556 . . . -0.02(8) ?
N1 C3 C4 C5 . . . 2_556 -0.02(8) ?
N1 C3 C4 C5 2_556 . . 2_556 179.98(8) ?
C5 C4 C5 C1 2_556 . . 2_556 180.00(13) ?
C3 C4 C5 C1 . . . 2_556 0.00(13) ?
N1 C2 C6 Cl3 . . . . -178.20(8) ?
C1 C2 C6 Cl3 . . . . 1.85(14) ?
N1 C2 C6 Cl1 . . . . -58.01(11) ?
C1 C2 C6 Cl1 . . . . 122.04(10) ?
N1 C2 C6 Cl2 . . . . 60.93(11) ?
C1 C2 C6 Cl2 . . . . -119.02(10) ?
